data_7711251
loop_
_publ_author_name
'Liu, Weisai'
'Wang, Fei'
'Chen, Xiaoyi'
'Zhi, Wenke'
'Wang, Xuquan'
'Xu, Baoqiang'
'Yang, Bin'

_publ_section_title
;
 Design of &#x201C;turn-off&#x201D; luminescent Ln-MOFs for sensitive
 detection of cyanide anion
;
_journal_name_full 'Dalton Transactions'
_journal_paper_doi 10.1039/D2DT01844F
_journal_year 2022
_chemical_formula_moiety 'C18 H17 Br3 N2 O8 Tb, C3 H7 N O'
_chemical_formula_sum 'C21 H24 Br3 N3 O9 Tb'
_chemical_formula_weight 861.08
_chemical_name_systematic Tb-DBTA
_space_group_crystal_system triclinic
_space_group_IT_number 2
_space_group_name_Hall '-P 1'
_space_group_name_H-M_alt 'P -1'
_atom_sites_solution_hydrogens geom
_atom_sites_solution_primary dual
_audit_creation_date 2021-10-01
_audit_creation_method
;
Olex2 1.5
(compiled 2021.08.20 svn.r13c46975 for OlexSys, GUI svn.r6405)
;
_audit_update_record
;
2021-10-11 deposited with the CCDC.	2022-09-14 downloaded from the CCDC.
;
_cell_angle_alpha 109.079(3)
_cell_angle_beta 114.551(3)
_cell_angle_gamma 97.782(2)
_cell_formula_units_Z 2
_cell_length_a 11.2415(3)
_cell_length_b 11.5520(3)
_cell_length_c 12.9279(4)
_cell_measurement_reflns_used 14540
_cell_measurement_temperature 150.04(10)
_cell_measurement_theta_max 29.4260
_cell_measurement_theta_min 1.9150
_cell_volume 1369.46(9)
_computing_cell_refinement 'CrysAlisPro 1.171.41.64a (Rigaku OD, 2020)'
_computing_data_collection 'CrysAlisPro 1.171.41.64a (Rigaku OD, 2020)'
_computing_data_reduction 'CrysAlisPro 1.171.41.64a (Rigaku OD, 2020)'
_computing_molecular_graphics 'Olex2 1.5 (Dolomanov et al., 2009)'
_computing_publication_material 'Olex2 1.5 (Dolomanov et al., 2009)'
_computing_structure_refinement 'SHELXL 2018/3 (Sheldrick, 2015)'
_computing_structure_solution 'SHELXT 2018/2 (Sheldrick, 2018)'
_diffrn_ambient_environment N~2~
_diffrn_ambient_temperature 150.04(10)
_diffrn_detector 'Hybrid Pixel Array Detector'
_diffrn_detector_area_resol_mean 10.0000
_diffrn_detector_type HyPix
_diffrn_measured_fraction_theta_full 1.000
_diffrn_measured_fraction_theta_max 0.843
_diffrn_measurement_details
;
List of Runs (angles in degrees, time in seconds):

  # Type    Start    End  Width  t~exp~   \w     \q     \k     \f   Frames
#--------------------------------------------------------------------------
  1  \w    -65.00  38.00   0.50    0.40    --   10.29 -57.00  60.00  206
  2  \w    -17.00  36.00   0.50    0.40    --   10.29  57.00-180.00  106
  3  \w     37.00  86.00   0.50    0.40    --   10.29  57.00-180.00   98
  4  \w    -90.00 -41.00   0.50    0.40    --  -11.46 159.00 -88.00   98
  5  \w    -67.00 -42.00   0.50    0.40    --  -11.46 118.00 118.00   50
  6  \w     -6.00  64.00   0.50    0.40    --  -11.46  57.00 -90.00  140
  7  \w    -87.00  23.00   0.50    0.40    --  -11.46 -77.00 -30.00  220
  8  \w    -87.00   9.00   0.50    0.40    --  -11.46 -57.00 150.00  192
  9  \w    -89.00  23.00   0.50    0.40    --  -11.46 -19.00 -60.00  224
 10  \w    -73.00 -24.00   0.50    0.40    --  -11.46 -57.00-120.00   98
 11  \w     -9.00  16.00   0.50    0.40    --  -11.46 -57.00-120.00   50
 12  \w     21.00  56.00   0.50    0.40    --   10.29 -99.00 -60.00   70
 13  \w    -11.00  18.00   0.50    0.40    --   10.29 -99.00 -60.00   58
 14  \w     48.00  90.00   0.50    0.40    --   10.29-159.00-121.00   84
 15  \w     14.00  65.00   0.50    0.40    --   10.29-118.00  31.00  102
 16  \w    -11.00  56.00   0.50    0.40    --   10.29 -99.00 120.00  134
;
_diffrn_measurement_device 'four-circle diffractometer'
_diffrn_measurement_device_type 'ROD, Synergy Custom DW system, HyPix'
_diffrn_measurement_method '\w scans'
_diffrn_orient_matrix_type 'CrysAlisPro convention (1999,Acta A55,543-557)'
_diffrn_orient_matrix_UB_11 -0.0111142000
_diffrn_orient_matrix_UB_12 0.0608021000
_diffrn_orient_matrix_UB_13 0.0171617000
_diffrn_orient_matrix_UB_21 0.0483161000
_diffrn_orient_matrix_UB_22 0.0178258000
_diffrn_orient_matrix_UB_23 0.0637279000
_diffrn_orient_matrix_UB_31 0.0537207000
_diffrn_orient_matrix_UB_32 0.0259430000
_diffrn_orient_matrix_UB_33 -0.0092386000
_diffrn_radiation_monochromator mirror
_diffrn_radiation_probe x-ray
_diffrn_radiation_type 'Mo K\a'
_diffrn_radiation_wavelength 0.71073
_diffrn_reflns_av_R_equivalents 0.0588
_diffrn_reflns_av_unetI/netI 0.0447
_diffrn_reflns_Laue_measured_fraction_full 1.000
_diffrn_reflns_Laue_measured_fraction_max 0.843
_diffrn_reflns_limit_h_max 13
_diffrn_reflns_limit_h_min -15
_diffrn_reflns_limit_k_max 15
_diffrn_reflns_limit_k_min -15
_diffrn_reflns_limit_l_max 16
_diffrn_reflns_limit_l_min -17
_diffrn_reflns_number 31328
_diffrn_reflns_point_group_measured_fraction_full 1.000
_diffrn_reflns_point_group_measured_fraction_max 0.843
_diffrn_reflns_theta_full 25.242
_diffrn_reflns_theta_max 29.482
_diffrn_reflns_theta_min 1.913
_diffrn_source 'Rotating-anode X-ray tube'
_diffrn_source_type 'Rigaku (Mo) X-ray Source'
_exptl_absorpt_coefficient_mu 7.011
_exptl_absorpt_correction_T_max 1.00000
_exptl_absorpt_correction_T_min 0.49998
_exptl_absorpt_correction_type multi-scan
_exptl_absorpt_process_details
;
CrysAlisPro 1.171.41.64a (Rigaku Oxford Diffraction, 2020)
Empirical absorption correction using spherical harmonics,
 implemented in SCALE3 ABSPACK scaling algorithm.
;
_exptl_crystal_colour 'clear light colourless'
_exptl_crystal_colour_lustre clear
_exptl_crystal_colour_modifier light
_exptl_crystal_colour_primary colourless
_exptl_crystal_density_diffrn 2.088
_exptl_crystal_description block
_exptl_crystal_F_000 826
_exptl_crystal_preparation Luminescent
_exptl_crystal_recrystallization_method 'Re-crystallisation from solvent: N,N-Dimethylformamide?DMF?'
_exptl_crystal_size_max 0.12
_exptl_crystal_size_mid 0.11
_exptl_crystal_size_min 0.1
_refine_diff_density_max 4.318
_refine_diff_density_min -1.752
_refine_diff_density_rms 0.202
_refine_ls_extinction_method none
_refine_ls_goodness_of_fit_ref 1.065
_refine_ls_hydrogen_treatment constr
_refine_ls_matrix_type full
_refine_ls_number_parameters 388
_refine_ls_number_reflns 6425
_refine_ls_number_restraints 120
_refine_ls_restrained_S_all 1.060
_refine_ls_R_factor_all 0.0530
_refine_ls_R_factor_gt 0.0414
_refine_ls_shift/su_max 0.001
_refine_ls_shift/su_mean 0.000
_refine_ls_structure_factor_coef Fsqd
_refine_ls_weighting_details 'w=1/[\s^2^(Fo^2^)+(0.0703P)^2^] where P=(Fo^2^+2Fc^2^)/3'
_refine_ls_weighting_scheme calc
_refine_ls_wR_factor_gt 0.1041
_refine_ls_wR_factor_ref 0.1094
_reflns_Friedel_coverage 0.000
_reflns_number_gt 5384
_reflns_number_total 6425
_reflns_threshold_expression 'I > 2\s(I)'
_cod_data_source_file d2dt01844f2.cif
_cod_data_source_block lws-150k_CCDC1
_cod_original_cell_volume 1369.46(8)
_cod_database_code 7711251
_shelx_shelxl_version_number 2018/3
_shelx_space_group_comment
;
The symmetry employed for this shelxl refinement is uniquely defined
by the following loop, which should always be used as a source of
symmetry information in preference to the above space-group names.
They are only intended as comments.
;
_shelx_estimated_absorpt_t_max 0.541
_shelx_estimated_absorpt_t_min 0.487
_olex2_refinement_description
;
1. Fixed Uiso
 At 1.2 times of:
  All C(H) groups
 At 1.5 times of:
  All C(H,H,H) groups
2. Uiso/Uaniso restraints and constraints
N3 \\sim C19 \\sim C20 \\sim C21 \\sim O9A \\sim C19A \\sim N3A \\sim C20A
\\sim C21A \\sim O9: within 2A with sigma of 0.01 and sigma for terminal atoms
of 0.02 within 2A
3. Others
 Sof(O9A)=Sof(C19A)=Sof(H19A)=Sof(N3A)=Sof(C20A)=Sof(H20D)=Sof(H20E)=Sof(H20F)=
 Sof(C21A)=Sof(H21D)=Sof(H21E)=Sof(H21F)=1-FVAR(1)
 Sof(O9)=Sof(N3)=Sof(C19)=Sof(H19)=Sof(C20)=Sof(H20A)=Sof(H20B)=Sof(H20C)=
 Sof(C21)=Sof(H21A)=Sof(H21B)=Sof(H21C)=FVAR(1)
4.a Aromatic/amide H refined with riding coordinates:
 C3(H3), C6(H6), C11(H11), C13(H13), C16(H16), C19(H19), C19A(H19A)
4.b Idealised Me refined as rotating group:
 C14(H14A,H14B,H14C), C15(H15A,H15B,H15C), C17(H17A,H17B,H17C), C18(H18A,H18B,
 H18C), C20(H20A,H20B,H20C), C21(H21A,H21B,H21C), C20A(H20D,H20E,H20F),
 C21A(H21D,H21E,H21F)
;
_olex2_submission_special_instructions 'No special instructions were received'
_oxdiff_exptl_absorpt_empirical_details
;
Empirical correction (ABSPACK) includes:
- Absorption correction using spherical harmonics
- Frame scaling
;
_oxdiff_exptl_absorpt_empirical_full_max 1.802
_oxdiff_exptl_absorpt_empirical_full_min 0.619

loop_
_space_group_symop_operation_xyz
'x, y, z'
'-x, -y, -z'

loop_
_atom_site_label
_atom_site_type_symbol
_atom_site_fract_x
_atom_site_fract_y
_atom_site_fract_z
_atom_site_U_iso_or_equiv
_atom_site_adp_type
_atom_site_occupancy
_atom_site_site_symmetry_order
_atom_site_calc_flag
_atom_site_refinement_flags_posn
_atom_site_refinement_flags_adp
_atom_site_refinement_flags_occupancy
_atom_site_disorder_assembly
_atom_site_disorder_group
Tb1 Tb 0.41062(2) 0.01071(2) 0.33226(2) 0.01640(9) Uani 1 1 d . . . . .
Br1 Br 0.37019(5) 0.35331(5) 0.70960(5) 0.02734(13) Uani 1 1 d . . . . .
Br2 Br 0.83531(5) 0.61845(5) 0.60364(5) 0.02921(14) Uani 1 1 d . . . . .
Br3 Br -0.11364(6) 0.22472(6) 0.42854(6) 0.03615(16) Uani 1 1 d . . . . .
O1 O 0.5299(3) 0.1392(3) 0.5485(3) 0.0198(7) Uani 1 1 d . . . . .
O2 O 0.6411(4) 0.2273(3) 0.7544(3) 0.0261(8) Uani 1 1 d . . . . .
O3 O 0.6865(3) 0.8086(3) 0.6419(4) 0.0274(8) Uani 1 1 d . . . . .
O4 O 0.5143(4) 0.7892(3) 0.6807(4) 0.0297(8) Uani 1 1 d . . . . .
O5 O 0.2548(3) -0.0355(3) 0.4016(3) 0.0211(7) Uani 1 1 d . . . . .
O6 O 0.3570(3) -0.0112(3) 0.6024(3) 0.0218(7) Uani 1 1 d . . . . .
O7 O 0.1819(3) -0.0691(4) 0.1522(3) 0.0289(8) Uani 1 1 d . . . . .
O8 O 0.4288(3) -0.0528(3) 0.1447(3) 0.0269(8) Uani 1 1 d . . . . .
N1 N -0.0464(5) -0.0937(5) 0.0649(5) 0.0359(11) Uani 1 1 d . . . . .
N2 N 0.4569(5) -0.1948(5) -0.0050(5) 0.0392(12) Uani 1 1 d . . . . .
C1 C 0.5905(5) 0.3671(4) 0.6527(4) 0.0192(10) Uani 1 1 d . . . . .
C2 C 0.5026(5) 0.4305(4) 0.6770(4) 0.0193(9) Uani 1 1 d . . . . .
C3 C 0.5078(5) 0.5504(4) 0.6748(4) 0.0202(10) Uani 1 1 d . . . . .
H3 H 0.442892 0.590091 0.686638 0.024 Uiso 1 1 calc R U . . .
C4 C 0.6055(5) 0.6140(4) 0.6555(4) 0.0186(9) Uani 1 1 d . . . . .
C5 C 0.6949(5) 0.5489(5) 0.6324(5) 0.0207(10) Uani 1 1 d . . . . .
C6 C 0.6856(5) 0.4268(5) 0.6294(5) 0.0234(10) Uani 1 1 d . . . . .
H6 H 0.745319 0.383585 0.611115 0.028 Uiso 1 1 calc R U . . .
C7 C 0.5869(5) 0.2359(4) 0.6526(5) 0.0197(10) Uani 1 1 d . . . . .
C8 C 0.6019(5) 0.7449(4) 0.6584(4) 0.0197(10) Uani 1 1 d . . . . .
C9 C 0.2574(5) -0.0221(4) 0.5026(5) 0.0195(10) Uani 1 1 d . . . . .
C10 C 0.1247(5) -0.0117(4) 0.5049(5) 0.0194(10) Uani 1 1 d . . . . .
C11 C 0.0706(5) 0.0789(5) 0.4692(5) 0.0210(10) Uani 1 1 d . . . . .
H11 H 0.117456 0.132539 0.446679 0.025 Uiso 1 1 calc R U . . .
C12 C -0.0511(5) 0.0911(5) 0.4665(5) 0.0206(10) Uani 1 1 d . . . . .
C13 C 0.0821(5) -0.0382(5) 0.1568(5) 0.0287(11) Uani 1 1 d . . . . .
H13 H 0.099546 0.030185 0.231866 0.034 Uiso 1 1 calc R U . . .
C14 C -0.1567(6) -0.0484(8) 0.0776(8) 0.062(2) Uani 1 1 d . . . . .
H14A H -0.219620 -0.116116 0.077536 0.092 Uiso 1 1 calc R U . . .
H14B H -0.207583 -0.027788 0.007099 0.092 Uiso 1 1 calc R U . . .
H14C H -0.117174 0.029036 0.156726 0.092 Uiso 1 1 calc R U . . .
C15 C -0.0813(7) -0.2009(6) -0.0508(7) 0.060(2) Uani 1 1 d . . . . .
H15A H 0.003287 -0.209964 -0.052726 0.090 Uiso 1 1 calc R U . . .
H15B H -0.139373 -0.185045 -0.122501 0.090 Uiso 1 1 calc R U . . .
H15C H -0.131444 -0.280466 -0.055463 0.090 Uiso 1 1 calc R U . . .
C16 C 0.4794(6) -0.1350(5) 0.1101(5) 0.0321(12) Uani 1 1 d . . . . .
H16 H 0.540157 -0.157269 0.172071 0.039 Uiso 1 1 calc R U . . .
C17 C 0.5147(10) -0.2960(7) -0.0370(8) 0.071(2) Uani 1 1 d . . . . .
H17A H 0.579811 -0.300092 0.039799 0.107 Uiso 1 1 calc R U . . .
H17B H 0.563017 -0.277990 -0.080819 0.107 Uiso 1 1 calc R U . . .
H17C H 0.440669 -0.378734 -0.091869 0.107 Uiso 1 1 calc R U . . .
C18 C 0.3687(7) -0.1654(7) -0.1063(6) 0.0508(17) Uani 1 1 d . . . . .
H18A H 0.281025 -0.235740 -0.161627 0.076 Uiso 1 1 calc R U . . .
H18B H 0.414336 -0.156005 -0.154610 0.076 Uiso 1 1 calc R U . . .
H18C H 0.351361 -0.084764 -0.070925 0.076 Uiso 1 1 calc R U . . .
O9 O -0.2699(11) -0.4037(10) -0.0242(11) 0.075(4) Uani 0.500(8) 1 d . U P A 1
N3 N -0.1345(15) -0.4592(14) 0.1230(14) 0.050(3) Uani 0.500(8) 1 d . U P A 1
C19 C -0.239(2) -0.4835(18) 0.0094(17) 0.042(3) Uani 0.500(8) 1 d . U P A 1
H19 H -0.291422 -0.571073 -0.047290 0.051 Uiso 0.500(8) 1 calc R U P A 1
C20 C -0.050(2) -0.3311(18) 0.212(2) 0.076(5) Uani 0.500(8) 1 d . U P A 1
H20A H 0.024700 -0.304856 0.195904 0.114 Uiso 0.500(8) 1 calc R U P A 1
H20B H -0.010404 -0.327370 0.297163 0.114 Uiso 0.500(8) 1 calc R U P A 1
H20C H -0.105309 -0.272589 0.205677 0.114 Uiso 0.500(8) 1 calc R U P A 1
C21 C -0.0981(19) -0.5621(16) 0.1523(18) 0.086(5) Uani 0.500(8) 1 d . U P A 1
H21A H -0.155927 -0.644487 0.078704 0.129 Uiso 0.500(8) 1 calc R U P A 1
H21B H -0.112220 -0.561439 0.222386 0.129 Uiso 0.500(8) 1 calc R U P A 1
H21C H -0.001004 -0.551337 0.176151 0.129 Uiso 0.500(8) 1 calc R U P A 1
O9A O -0.1735(10) -0.2564(9) 0.2083(10) 0.058(3) Uani 0.500(8) 1 d . U P A 2
C19A C -0.0846(16) -0.2954(16) 0.1967(16) 0.042(3) Uani 0.500(8) 1 d . U P A 2
H19A H 0.006991 -0.237817 0.250468 0.050 Uiso 0.500(8) 1 calc R U P A 2
N3A N -0.1007(14) -0.4125(14) 0.1154(13) 0.045(3) Uani 0.500(8) 1 d . U P A 2
C20A C 0.0149(15) -0.4474(16) 0.1046(15) 0.071(5) Uani 0.500(8) 1 d . U P A 2
H20D H 0.098479 -0.372424 0.159523 0.106 Uiso 0.500(8) 1 calc R U P A 2
H20E H -0.004798 -0.475062 0.017356 0.106 Uiso 0.500(8) 1 calc R U P A 2
H20F H 0.028561 -0.518057 0.129566 0.106 Uiso 0.500(8) 1 calc R U P A 2
C21A C -0.232(2) -0.511(2) 0.040(2) 0.063(5) Uani 0.500(8) 1 d . U P A 2
H21D H -0.247792 -0.551975 0.090447 0.094 Uiso 0.500(8) 1 calc R U P A 2
H21E H -0.232651 -0.575733 -0.031961 0.094 Uiso 0.500(8) 1 calc R U P A 2
H21F H -0.304162 -0.472507 0.009960 0.094 Uiso 0.500(8) 1 calc R U P A 2

loop_
_atom_site_aniso_label
_atom_site_aniso_U_11
_atom_site_aniso_U_22
_atom_site_aniso_U_33
_atom_site_aniso_U_23
_atom_site_aniso_U_13
_atom_site_aniso_U_12
Tb1 0.01359(13) 0.01686(13) 0.02514(15) 0.01246(10) 0.01106(10) 0.00896(9)
Br1 0.0269(3) 0.0243(3) 0.0435(3) 0.0203(2) 0.0226(3) 0.0119(2)
Br2 0.0271(3) 0.0275(3) 0.0492(4) 0.0238(3) 0.0253(3) 0.0141(2)
Br3 0.0292(3) 0.0420(3) 0.0715(4) 0.0440(3) 0.0345(3) 0.0264(2)
O1 0.0204(17) 0.0183(16) 0.0297(19) 0.0139(15) 0.0156(15) 0.0121(13)
O2 0.0284(19) 0.0218(17) 0.031(2) 0.0153(16) 0.0121(16) 0.0121(15)
O3 0.0202(17) 0.0230(18) 0.048(2) 0.0217(17) 0.0178(17) 0.0110(14)
O4 0.039(2) 0.0241(18) 0.050(2) 0.0236(17) 0.032(2) 0.0217(16)
O5 0.0138(16) 0.0262(17) 0.0290(19) 0.0149(15) 0.0119(15) 0.0100(14)
O6 0.0180(16) 0.0287(18) 0.0262(19) 0.0160(15) 0.0123(15) 0.0132(14)
O7 0.0189(18) 0.040(2) 0.028(2) 0.0163(17) 0.0092(16) 0.0129(16)
O8 0.0247(18) 0.0328(19) 0.030(2) 0.0152(16) 0.0161(17) 0.0151(16)
N1 0.022(2) 0.043(3) 0.039(3) 0.022(2) 0.009(2) 0.010(2)
N2 0.050(3) 0.039(3) 0.033(3) 0.014(2) 0.024(3) 0.018(2)
C1 0.019(2) 0.016(2) 0.022(3) 0.0093(19) 0.009(2) 0.0054(18)
C2 0.018(2) 0.018(2) 0.023(3) 0.012(2) 0.009(2) 0.0057(18)
C3 0.019(2) 0.020(2) 0.022(3) 0.009(2) 0.009(2) 0.0099(19)
C4 0.022(2) 0.015(2) 0.022(2) 0.0101(19) 0.010(2) 0.0089(18)
C5 0.018(2) 0.022(2) 0.027(3) 0.014(2) 0.011(2) 0.0092(19)
C6 0.022(2) 0.024(2) 0.031(3) 0.015(2) 0.015(2) 0.013(2)
C7 0.016(2) 0.018(2) 0.034(3) 0.015(2) 0.017(2) 0.0098(19)
C8 0.020(2) 0.018(2) 0.022(3) 0.010(2) 0.009(2) 0.0079(19)
C9 0.018(2) 0.021(2) 0.029(3) 0.013(2) 0.016(2) 0.0103(19)
C10 0.013(2) 0.019(2) 0.028(3) 0.010(2) 0.011(2) 0.0083(18)
C11 0.015(2) 0.025(2) 0.028(3) 0.015(2) 0.012(2) 0.0078(19)
C12 0.021(2) 0.026(2) 0.028(3) 0.019(2) 0.016(2) 0.014(2)
C13 0.022(3) 0.036(3) 0.031(3) 0.018(2) 0.011(2) 0.012(2)
C14 0.023(3) 0.106(6) 0.091(6) 0.073(5) 0.030(4) 0.037(4)
C15 0.043(4) 0.043(4) 0.048(4) 0.015(3) -0.010(3) 0.002(3)
C16 0.037(3) 0.032(3) 0.033(3) 0.016(2) 0.019(3) 0.015(2)
C17 0.113(7) 0.057(5) 0.059(5) 0.018(4) 0.052(5) 0.058(5)
C18 0.049(4) 0.069(5) 0.031(4) 0.022(3) 0.016(3) 0.019(4)
O9 0.062(6) 0.060(6) 0.081(7) 0.039(5) 0.007(5) 0.023(5)
N3 0.042(5) 0.052(6) 0.049(5) 0.025(4) 0.015(4) 0.014(4)
C19 0.039(5) 0.044(6) 0.049(6) 0.025(5) 0.021(5) 0.019(5)
C20 0.061(8) 0.065(9) 0.054(8) 0.007(7) 0.003(7) 0.012(7)
C21 0.068(8) 0.063(8) 0.090(9) 0.037(7) 0.004(7) 0.015(7)
O9A 0.053(6) 0.053(5) 0.065(6) 0.023(5) 0.031(5) 0.015(4)
C19A 0.036(5) 0.050(6) 0.044(5) 0.024(5) 0.017(4) 0.019(4)
N3A 0.037(5) 0.052(6) 0.049(5) 0.021(4) 0.023(4) 0.016(4)
C20A 0.035(7) 0.080(9) 0.073(9) 0.017(7) 0.015(6) 0.027(6)
C21A 0.045(6) 0.062(8) 0.067(9) 0.016(7) 0.022(7) 0.020(7)

loop_
_atom_type_symbol
_atom_type_description
_atom_type_scat_dispersion_real
_atom_type_scat_dispersion_imag
_atom_type_scat_source
C C 0.0033 0.0016 'International Tables Vol C Tables 4.2.6.8 and 6.1.1.4'
H H 0.0000 0.0000 'International Tables Vol C Tables 4.2.6.8 and 6.1.1.4'
Br Br -0.2901 2.4595 'International Tables Vol C Tables 4.2.6.8 and 6.1.1.4'
N N 0.0061 0.0033 'International Tables Vol C Tables 4.2.6.8 and 6.1.1.4'
O O 0.0106 0.0060 'International Tables Vol C Tables 4.2.6.8 and 6.1.1.4'
Tb Tb -0.1723 4.1537 'International Tables Vol C Tables 4.2.6.8 and 6.1.1.4'

loop_
_geom_angle_atom_site_label_1
_geom_angle_atom_site_label_2
_geom_angle_atom_site_label_3
_geom_angle
_geom_angle_site_symmetry_1
_geom_angle_site_symmetry_3
_geom_angle_publ_flag
O1 Tb1 O1 71.01(11) . 2_656 ?
O1 Tb1 O2 121.43(11) . 2_656 ?
O1 Tb1 O3 75.74(11) . 2_666 ?
O1 Tb1 O4 84.06(12) . 2_666 ?
O1 Tb1 O5 75.18(11) . . ?
O1 Tb1 O6 75.17(11) . 2_656 ?
O1 Tb1 O7 140.86(11) . . ?
O1 Tb1 O8 144.23(11) . . ?
O2 Tb1 O1 50.42(10) 2_656 2_656 ?
O3 Tb1 O1 133.70(11) 2_666 2_656 ?
O3 Tb1 O2 145.82(11) 2_666 2_656 ?
O4 Tb1 O1 147.82(12) 2_666 2_656 ?
O4 Tb1 O2 147.79(11) 2_666 2_656 ?
O4 Tb1 O3 53.08(11) 2_666 2_666 ?
O5 Tb1 O1 67.14(10) . 2_656 ?
O5 Tb1 O2 82.13(11) . 2_656 ?
O5 Tb1 O3 73.91(11) . 2_666 ?
O5 Tb1 O4 126.41(11) . 2_666 ?
O5 Tb1 O6 133.28(11) . 2_656 ?
O5 Tb1 O7 73.33(11) . . ?
O5 Tb1 O8 140.51(12) . . ?
O6 Tb1 O1 69.46(10) 2_656 2_656 ?
O6 Tb1 O2 83.49(11) 2_656 2_656 ?
O6 Tb1 O3 130.69(11) 2_656 2_666 ?
O6 Tb1 O4 84.99(11) 2_656 2_666 ?
O6 Tb1 O7 143.96(12) 2_656 . ?
O6 Tb1 O8 74.73(11) 2_656 . ?
O7 Tb1 O1 115.79(11) . 2_656 ?
O7 Tb1 O2 76.34(12) . 2_656 ?
O7 Tb1 O3 73.67(12) . 2_666 ?
O7 Tb1 O4 96.39(12) . 2_666 ?
O8 Tb1 O1 114.90(10) . 2_656 ?
O8 Tb1 O2 73.46(11) . 2_656 ?
O8 Tb1 O3 110.98(12) . 2_666 ?
O8 Tb1 O4 74.51(12) . 2_666 ?
O8 Tb1 O7 71.06(12) . . ?
Tb1 O1 Tb1 108.99(11) . 2_656 ?
C7 O1 Tb1 161.5(3) . . ?
C7 O1 Tb1 89.5(3) . 2_656 ?
C7 O2 Tb1 97.6(3) . 2_656 ?
C8 O3 Tb1 91.9(3) . 2_666 ?
C8 O4 Tb1 93.6(3) . 2_666 ?
C9 O5 Tb1 138.4(3) . . ?
C9 O6 Tb1 135.3(3) . 2_656 ?
C13 O7 Tb1 123.7(3) . . ?
C16 O8 Tb1 126.1(3) . . ?
C13 N1 C14 120.7(6) . . ?
C13 N1 C15 120.8(5) . . ?
C15 N1 C14 118.5(5) . . ?
C16 N2 C17 121.1(6) . . ?
C16 N2 C18 121.6(5) . . ?
C17 N2 C18 117.2(5) . . ?
C2 C1 C7 122.0(4) . . ?
C6 C1 C2 118.8(4) . . ?
C6 C1 C7 119.2(4) . . ?
C1 C2 Br1 120.6(3) . . ?
C1 C2 C3 120.4(4) . . ?
C3 C2 Br1 119.0(3) . . ?
C2 C3 H3 119.1 . . ?
C2 C3 C4 121.7(4) . . ?
C4 C3 H3 119.1 . . ?
C3 C4 C5 117.1(4) . . ?
C3 C4 C8 116.3(4) . . ?
C5 C4 C8 126.6(4) . . ?
C4 C5 Br2 123.8(3) . . ?
C6 C5 Br2 115.3(3) . . ?
C6 C5 C4 121.0(4) . . ?
C1 C6 C5 121.0(4) . . ?
C1 C6 H6 119.5 . . ?
C5 C6 H6 119.5 . . ?
O1 C7 Tb1 65.1(2) . 2_656 ?
O1 C7 C1 118.1(4) . . ?
O2 C7 Tb1 57.4(2) . 2_656 ?
O2 C7 O1 122.5(4) . . ?
O2 C7 C1 119.4(4) . . ?
C1 C7 Tb1 176.8(3) . 2_656 ?
O3 C8 Tb1 61.6(2) . 2_666 ?
O3 C8 O4 121.4(4) . . ?
O3 C8 C4 120.3(4) . . ?
O4 C8 Tb1 59.8(2) . 2_666 ?
O4 C8 C4 118.3(4) . . ?
C4 C8 Tb1 178.0(3) . 2_666 ?
O5 C9 O6 128.0(4) . . ?
O5 C9 C10 114.8(4) . . ?
O6 C9 C10 117.1(4) . . ?
C11 C10 C9 117.3(4) . . ?
C11 C10 C12 118.3(4) . 2_556 ?
C12 C10 C9 124.3(4) 2_556 . ?
C10 C11 H11 120.0 . . ?
C12 C11 C10 120.1(4) . . ?
C12 C11 H11 120.0 . . ?
C10 C12 Br3 120.1(3) 2_556 . ?
C11 C12 Br3 118.3(3) . . ?
C11 C12 C10 121.6(4) . 2_556 ?
O7 C13 N1 124.5(5) . . ?
O7 C13 H13 117.7 . . ?
N1 C13 H13 117.7 . . ?
N1 C14 H14A 109.5 . . ?
N1 C14 H14B 109.5 . . ?
N1 C14 H14C 109.5 . . ?
H14A C14 H14B 109.5 . . ?
H14A C14 H14C 109.5 . . ?
H14B C14 H14C 109.5 . . ?
N1 C15 H15A 109.5 . . ?
N1 C15 H15B 109.5 . . ?
N1 C15 H15C 109.5 . . ?
H15A C15 H15B 109.5 . . ?
H15A C15 H15C 109.5 . . ?
H15B C15 H15C 109.5 . . ?
O8 C16 N2 125.8(5) . . ?
O8 C16 H16 117.1 . . ?
N2 C16 H16 117.1 . . ?
N2 C17 H17A 109.5 . . ?
N2 C17 H17B 109.5 . . ?
N2 C17 H17C 109.5 . . ?
H17A C17 H17B 109.5 . . ?
H17A C17 H17C 109.5 . . ?
H17B C17 H17C 109.5 . . ?
N2 C18 H18A 109.5 . . ?
N2 C18 H18B 109.5 . . ?
N2 C18 H18C 109.5 . . ?
H18A C18 H18B 109.5 . . ?
H18A C18 H18C 109.5 . . ?
H18B C18 H18C 109.5 . . ?
C19 N3 C20 121.3(15) . . ?
C19 N3 C21 120.7(16) . . ?
C20 N3 C21 117.8(15) . . ?
O9 C19 N3 124.5(18) . . ?
O9 C19 H19 117.7 . . ?
N3 C19 H19 117.7 . . ?
N3 C20 H20A 109.5 . . ?
N3 C20 H20B 109.5 . . ?
N3 C20 H20C 109.5 . . ?
H20A C20 H20B 109.5 . . ?
H20A C20 H20C 109.5 . . ?
H20B C20 H20C 109.5 . . ?
N3 C21 H21A 109.5 . . ?
N3 C21 H21B 109.5 . . ?
N3 C21 H21C 109.5 . . ?
H21A C21 H21B 109.5 . . ?
H21A C21 H21C 109.5 . . ?
H21B C21 H21C 109.5 . . ?
O9A C19A H19A 116.6 . . ?
O9A C19A N3A 126.7(16) . . ?
N3A C19A H19A 116.6 . . ?
C19A N3A C20A 122.0(14) . . ?
C19A N3A C21A 121.1(16) . . ?
C21A N3A C20A 116.8(16) . . ?
N3A C20A H20D 109.5 . . ?
N3A C20A H20E 109.5 . . ?
N3A C20A H20F 109.5 . . ?
H20D C20A H20E 109.5 . . ?
H20D C20A H20F 109.5 . . ?
H20E C20A H20F 109.5 . . ?
N3A C21A H21D 109.5 . . ?
N3A C21A H21E 109.5 . . ?
N3A C21A H21F 109.5 . . ?
H21D C21A H21E 109.5 . . ?
H21D C21A H21F 109.5 . . ?
H21E C21A H21F 109.5 . . ?

loop_
_geom_bond_atom_site_label_1
_geom_bond_atom_site_label_2
_geom_bond_distance
_geom_bond_site_symmetry_2
_geom_bond_publ_flag
Tb1 O1 2.335(3) . ?
Tb1 O1 2.650(3) 2_656 ?
Tb1 O2 2.483(3) 2_656 ?
Tb1 O3 2.475(3) 2_666 ?
Tb1 O4 2.434(3) 2_666 ?
Tb1 O5 2.350(3) . ?
Tb1 O6 2.387(3) 2_656 ?
Tb1 O7 2.421(3) . ?
Tb1 O8 2.397(3) . ?
Br1 C2 1.895(5) . ?
Br2 C5 1.901(5) . ?
Br3 C12 1.902(4) . ?
O1 C7 1.255(6) . ?
O2 C7 1.245(6) . ?
O3 C8 1.254(6) . ?
O4 C8 1.261(6) . ?
O5 C9 1.251(6) . ?
O6 C9 1.261(6) . ?
O7 C13 1.241(6) . ?
O8 C16 1.227(6) . ?
N1 C13 1.316(7) . ?
N1 C14 1.459(8) . ?
N1 C15 1.448(8) . ?
N2 C16 1.313(7) . ?
N2 C17 1.440(7) . ?
N2 C18 1.455(7) . ?
C1 C2 1.385(6) . ?
C1 C6 1.383(6) . ?
C1 C7 1.509(6) . ?
C2 C3 1.390(6) . ?
C3 H3 0.9500 . ?
C3 C4 1.391(6) . ?
C4 C5 1.405(6) . ?
C4 C8 1.507(6) . ?
C5 C6 1.386(6) . ?
C6 H6 0.9500 . ?
C9 C10 1.525(6) . ?
C10 C11 1.390(6) . ?
C10 C12 1.391(6) 2_556 ?
C11 H11 0.9500 . ?
C11 C12 1.382(6) . ?
C13 H13 0.9500 . ?
C14 H14A 0.9800 . ?
C14 H14B 0.9800 . ?
C14 H14C 0.9800 . ?
C15 H15A 0.9800 . ?
C15 H15B 0.9800 . ?
C15 H15C 0.9800 . ?
C16 H16 0.9500 . ?
C17 H17A 0.9800 . ?
C17 H17B 0.9800 . ?
C17 H17C 0.9800 . ?
C18 H18A 0.9800 . ?
C18 H18B 0.9800 . ?
C18 H18C 0.9800 . ?
O9 C19 1.175(18) . ?
N3 C19 1.35(2) . ?
N3 C20 1.42(2) . ?
N3 C21 1.422(19) . ?
C19 H19 0.9500 . ?
C20 H20A 0.9800 . ?
C20 H20B 0.9800 . ?
C20 H20C 0.9800 . ?
C21 H21A 0.9800 . ?
C21 H21B 0.9800 . ?
C21 H21C 0.9800 . ?
O9A C19A 1.194(17) . ?
C19A H19A 0.9500 . ?
C19A N3A 1.35(2) . ?
N3A C20A 1.458(18) . ?
N3A C21A 1.43(3) . ?
C20A H20D 0.9800 . ?
C20A H20E 0.9800 . ?
C20A H20F 0.9800 . ?
C21A H21D 0.9800 . ?
C21A H21E 0.9800 . ?
C21A H21F 0.9800 . ?

loop_
_geom_torsion_atom_site_label_1
_geom_torsion_atom_site_label_2
_geom_torsion_atom_site_label_3
_geom_torsion_atom_site_label_4
_geom_torsion
_geom_torsion_site_symmetry_1
_geom_torsion_site_symmetry_2
_geom_torsion_site_symmetry_3
_geom_torsion_site_symmetry_4
_geom_torsion_publ_flag
Tb1 O1 C7 Tb1 178.1(9) . . . 2_656 ?
Tb1 O1 C7 O2 178.5(6) . . . . ?
Tb1 O1 C7 O2 0.4(4) 2_656 . . . ?
Tb1 O1 C7 C1 179.7(4) 2_656 . . . ?
Tb1 O1 C7 C1 -2.2(11) . . . . ?
Tb1 O2 C7 O1 -0.4(5) 2_656 . . . ?
Tb1 O2 C7 C1 -179.8(3) 2_656 . . . ?
Tb1 O3 C8 O4 -1.1(5) 2_666 . . . ?
Tb1 O3 C8 C4 -179.4(4) 2_666 . . . ?
Tb1 O4 C8 O3 1.1(5) 2_666 . . . ?
Tb1 O4 C8 C4 179.5(4) 2_666 . . . ?
Tb1 O5 C9 O6 -24.1(8) . . . . ?
Tb1 O5 C9 C10 152.7(3) . . . . ?
Tb1 O6 C9 O5 -1.0(8) 2_656 . . . ?
Tb1 O6 C9 C10 -177.8(3) 2_656 . . . ?
Tb1 O7 C13 N1 -170.1(4) . . . . ?
Tb1 O8 C16 N2 160.1(4) . . . . ?
Br1 C2 C3 C4 177.8(4) . . . . ?
Br2 C5 C6 C1 178.0(4) . . . . ?
O5 C9 C10 C11 -51.5(6) . . . . ?
O5 C9 C10 C12 124.8(5) . . . 2_556 ?
O6 C9 C10 C11 125.6(5) . . . . ?
O6 C9 C10 C12 -58.0(6) . . . 2_556 ?
C1 C2 C3 C4 -3.8(7) . . . . ?
C2 C1 C6 C5 1.1(8) . . . . ?
C2 C1 C7 O1 102.9(5) . . . . ?
C2 C1 C7 O2 -77.7(6) . . . . ?
C2 C3 C4 C5 3.0(7) . . . . ?
C2 C3 C4 C8 -178.5(4) . . . . ?
C3 C4 C5 Br2 179.9(4) . . . . ?
C3 C4 C5 C6 -0.2(7) . . . . ?
C3 C4 C8 O3 -180.0(4) . . . . ?
C3 C4 C8 O4 1.6(7) . . . . ?
C4 C5 C6 C1 -1.9(8) . . . . ?
C5 C4 C8 O3 -1.6(7) . . . . ?
C5 C4 C8 O4 179.9(5) . . . . ?
C6 C1 C2 Br1 180.0(4) . . . . ?
C6 C1 C2 C3 1.6(7) . . . . ?
C6 C1 C7 O1 -77.9(6) . . . . ?
C6 C1 C7 O2 101.5(5) . . . . ?
C7 C1 C2 Br1 -0.8(7) . . . . ?
C7 C1 C2 C3 -179.2(4) . . . . ?
C7 C1 C6 C5 -178.1(5) . . . . ?
C8 C4 C5 Br2 1.6(7) . . . . ?
C8 C4 C5 C6 -178.5(5) . . . . ?
C9 C10 C11 C12 178.5(4) . . . . ?
C10 C11 C12 Br3 175.6(4) . . . . ?
C10 C11 C12 C10 -2.0(8) . . . 2_556 ?
C12 C10 C11 C12 1.9(8) 2_556 . . . ?
C14 N1 C13 O7 -178.3(5) . . . . ?
C15 N1 C13 O7 1.8(8) . . . . ?
C17 N2 C16 O8 -175.9(6) . . . . ?
C18 N2 C16 O8 1.7(9) . . . . ?
C20 N3 C19 O9 -1(3) . . . . ?
C21 N3 C19 O9 -175.3(19) . . . . ?
O9A C19A N3A C20A 176.6(16) . . . . ?
O9A C19A N3A C21A -7(3) . . . . ?
